data_7101986
loop_
_publ_author_name
'Zou, Ru-Qiang'
'Zhong, Rui-Qin'
'Du, Miao'
'Kiyobayashi, Tetsu'
'Xu, Qiang'

_publ_section_title
;
 Highly-thermostable metal-organic frameworks (MOFs) of zinc and
 cadmium 4,4'-(hexafluoroisopropylidene)diphthalates with a unique
 fluorite topology.
;
_journal_issue 24
_journal_name_full 'Chemical communications (Cambridge, England)'
_journal_page_first 2467
_journal_page_last 2469
_journal_paper_doi 10.1039/b701200d
_journal_year 2007
_chemical_formula_sum 'C19 H6 F6 O8 Zn2'
_chemical_formula_weight 606.98
_chemical_name_systematic
;
?
;
_space_group_IT_number 15
_symmetry_cell_setting monoclinic
_symmetry_space_group_name_Hall '-C 2yc'
_symmetry_space_group_name_H-M 'C 1 2/c 1'
_atom_sites_solution_hydrogens geom
_atom_sites_solution_primary direct
_atom_sites_solution_secondary difmap
_audit_creation_method SHELXL-97
_cell_angle_alpha 90.00
_cell_angle_beta 90.73(3)
_cell_angle_gamma 90.00
_cell_formula_units_Z 4
_cell_length_a 24.483(5)
_cell_length_b 7.7834(16)
_cell_length_c 10.488(2)
_cell_measurement_temperature 293(2)
_cell_measurement_theta_max 27.48
_cell_measurement_theta_min 3.02
_cell_volume 1998.4(7)
_computing_molecular_graphics Shelxtl
_computing_publication_material Shelxtl
_computing_structure_refinement 'SHELXL-97 (Sheldrick, 1997)'
_computing_structure_solution 'SHELXS-97 (Sheldrick, 1997)'
_diffrn_ambient_temperature 293(2)
_diffrn_measured_fraction_theta_full 0.988
_diffrn_measured_fraction_theta_max 0.988
_diffrn_measurement_device_type 'Rigaku RAXIS-RAPID'
_diffrn_measurement_method \w
_diffrn_radiation_monochromator graphite
_diffrn_radiation_source 'fine-focus sealed tube'
_diffrn_radiation_type MoK\a
_diffrn_radiation_wavelength 0.71073
_diffrn_reflns_av_R_equivalents 0.0419
_diffrn_reflns_av_sigmaI/netI 0.0350
_diffrn_reflns_limit_h_max 29
_diffrn_reflns_limit_h_min -29
_diffrn_reflns_limit_k_max 9
_diffrn_reflns_limit_k_min -9
_diffrn_reflns_limit_l_max 12
_diffrn_reflns_limit_l_min -10
_diffrn_reflns_number 7365
_diffrn_reflns_theta_full 25.19
_diffrn_reflns_theta_max 25.19
_diffrn_reflns_theta_min 3.33
_exptl_absorpt_coefficient_mu 2.504
_exptl_absorpt_correction_T_max 1.000
_exptl_absorpt_correction_T_min 0.793
_exptl_absorpt_correction_type multi-scan
_exptl_absorpt_process_details
;
Higashi, T. (1995). Program for Absorption Correction.
Rigaku Corporation, Tokyo, Japan.
;
_exptl_crystal_colour colorless
_exptl_crystal_density_diffrn 2.017
_exptl_crystal_density_meas ?
_exptl_crystal_density_method 'not measured'
_exptl_crystal_description block
_exptl_crystal_F_000 1192
_exptl_crystal_size_max 0.20
_exptl_crystal_size_mid 0.18
_exptl_crystal_size_min 0.16
_refine_diff_density_max 2.106
_refine_diff_density_min -0.981
_refine_diff_density_rms 0.186
_refine_ls_extinction_coef 0.0038(9)
_refine_ls_extinction_expression Fc^*^=kFc[1+0.001xFc^2^\l^3^/sin(2\q)]^-1/4^
_refine_ls_extinction_method SHELXL
_refine_ls_goodness_of_fit_ref 1.170
_refine_ls_hydrogen_treatment constr
_refine_ls_matrix_type full
_refine_ls_number_parameters 160
_refine_ls_number_reflns 1786
_refine_ls_number_restraints 0
_refine_ls_restrained_S_all 1.170
_refine_ls_R_factor_all 0.0675
_refine_ls_R_factor_gt 0.0625
_refine_ls_shift/su_max 0.000
_refine_ls_shift/su_mean 0.000
_refine_ls_structure_factor_coef Fsqd
_refine_ls_weighting_details 'calc w=1/[\s^2^(Fo^2^)+(0.1033P)^2^+32.2235P] where P=(Fo^2^+2Fc^2^)/3'
_refine_ls_weighting_scheme calc
_refine_ls_wR_factor_gt 0.1893
_refine_ls_wR_factor_ref 0.1953
_reflns_number_gt 1588
_reflns_number_total 1786
_reflns_threshold_expression >2sigma(I)
_cod_data_source_file b701200d.txt
_cod_data_source_block 1
_cod_depositor_comments
;
The following automatic conversions were performed:
'_exptl_absorpt_correction_type' value 'MULTI-SCAN' changed to
'multi-scan' according to
'/home/saulius/struct/CIF-dictionaries/cif_core.dic' dictionary named
'cif_core.dic' version 2.4.1 from 2010-06-29.

Automatic conversion script
Id: cif_fix_enum 1527 2010-12-29 10:47:43Z saulius 

The following automatic conversions were performed:

'_exptl_crystal_density_meas' value 'none' was changed to '?' - the
value is perceived as not measured.

Automatic conversion script
Id: cif_fix_values 3008 2015-01-20 13:52:24Z robertas 
;
_cod_original_sg_symbol_H-M C2/c
_cod_database_code 7101986

loop_
_symmetry_equiv_pos_as_xyz
'x, y, z'
'-x, y, -z+1/2'
'x+1/2, y+1/2, z'
'-x+1/2, y+1/2, -z+1/2'
'-x, -y, -z'
'x, -y, z-1/2'
'-x+1/2, -y+1/2, -z'
'x+1/2, -y+1/2, z-1/2'

loop_
_atom_site_label
_atom_site_type_symbol
_atom_site_fract_x
_atom_site_fract_y
_atom_site_fract_z
_atom_site_U_iso_or_equiv
_atom_site_adp_type
_atom_site_occupancy
_atom_site_symmetry_multiplicity
_atom_site_calc_flag
_atom_site_refinement_flags
Zn1 Zn 0.23515(3) 0.06511(10) 0.61029(8) 0.0197(4) Uani 1 1 d .
C1 C 0.3601(3) 0.0395(9) 0.3610(6) 0.0190(14) Uani 1 1 d .
C2 C 0.3553(3) -0.1214(9) 0.2965(7) 0.0210(14) Uani 1 1 d .
C3 C 0.3954(3) -0.1677(9) 0.2168(7) 0.0229(15) Uani 1 1 d .
H3 H 0.3930 -0.2708 0.1724 0.027 Uiso 1 1 calc R
C4 C 0.4409(3) -0.0611(8) 0.2006(7) 0.0197(15) Uani 1 1 d .
H4 H 0.4677 -0.0942 0.1436 0.024 Uiso 1 1 calc R
C5 C 0.4475(3) 0.0957(9) 0.2680(7) 0.0208(14) Uani 1 1 d .
C6 C 0.4063(3) 0.1455(9) 0.3451(7) 0.0216(15) Uani 1 1 d .
H6 H 0.4085 0.2502 0.3876 0.026 Uiso 1 1 calc R
C7 C 0.3177(3) 0.0968(8) 0.4486(6) 0.0173(14) Uani 1 1 d .
C8 C 0.3074(3) -0.2473(8) 0.3076(6) 0.0188(14) Uani 1 1 d .
C9 C 0.5000 0.2091(12) 0.2500 0.0174(19) Uani 1 2 d S
C10 C 0.4846(3) 0.3266(10) 0.1336(7) 0.0263(16) Uani 1 1 d .
F1 F 0.4819(2) 0.2328(7) 0.0287(4) 0.0375(12) Uani 1 1 d .
F2 F 0.5216(2) 0.4561(6) 0.1232(5) 0.0380(12) Uani 1 1 d .
F3 F 0.4343(2) 0.4007(7) 0.1397(5) 0.0394(12) Uani 1 1 d .
O1 O 0.3148(2) 0.2567(6) 0.4763(5) 0.0230(11) Uani 1 1 d .
O2 O 0.2892(2) -0.0169(7) 0.4974(5) 0.0294(12) Uani 1 1 d .
O3 O 0.3194(2) -0.3865(7) 0.3660(6) 0.0307(13) Uani 1 1 d .
O4 O 0.2598(2) -0.2151(7) 0.2541(5) 0.0259(11) Uani 1 1 d .

loop_
_atom_site_aniso_label
_atom_site_aniso_U_11
_atom_site_aniso_U_22
_atom_site_aniso_U_33
_atom_site_aniso_U_23
_atom_site_aniso_U_13
_atom_site_aniso_U_12
Zn1 0.0205(6) 0.0150(5) 0.0237(5) -0.0002(3) 0.0075(3) 0.0005(3)
C1 0.021(3) 0.020(3) 0.016(3) 0.004(3) 0.002(3) 0.001(3)
C2 0.019(3) 0.019(3) 0.026(3) 0.004(3) 0.002(3) 0.002(3)
C3 0.024(3) 0.018(3) 0.027(4) -0.005(3) 0.006(3) 0.001(3)
C4 0.021(3) 0.019(4) 0.019(3) -0.002(3) 0.003(3) 0.000(3)
C5 0.017(3) 0.021(3) 0.024(3) 0.000(3) 0.002(3) 0.000(3)
C6 0.025(4) 0.013(3) 0.027(4) -0.002(3) 0.002(3) -0.001(3)
C7 0.017(3) 0.018(3) 0.017(3) 0.003(3) -0.001(3) 0.006(3)
C8 0.023(3) 0.015(3) 0.019(3) -0.001(2) 0.009(3) 0.000(3)
C9 0.019(4) 0.017(5) 0.017(4) 0.000 0.007(4) 0.000
C10 0.026(4) 0.022(4) 0.030(4) 0.001(3) 0.003(3) 0.005(3)
F1 0.047(3) 0.044(3) 0.021(2) 0.001(2) 0.010(2) 0.006(2)
F2 0.042(3) 0.026(2) 0.047(3) 0.018(2) 0.014(2) -0.005(2)
F3 0.032(3) 0.042(3) 0.044(3) 0.012(2) 0.011(2) 0.017(2)
O1 0.023(2) 0.020(2) 0.026(3) -0.001(2) 0.004(2) 0.005(2)
O2 0.029(3) 0.023(3) 0.037(3) -0.003(2) 0.019(2) 0.001(2)
O3 0.025(3) 0.023(3) 0.045(3) 0.008(2) 0.008(2) -0.005(2)
O4 0.022(2) 0.028(3) 0.028(3) 0.005(2) 0.003(2) -0.002(2)

loop_
_atom_type_symbol
_atom_type_description
_atom_type_scat_dispersion_real
_atom_type_scat_dispersion_imag
_atom_type_scat_source
C C 0.0033 0.0016 'International Tables Vol C Tables 4.2.6.8 and 6.1.1.4'
H H 0.0000 0.0000 'International Tables Vol C Tables 4.2.6.8 and 6.1.1.4'
F F 0.0171 0.0103 'International Tables Vol C Tables 4.2.6.8 and 6.1.1.4'
O O 0.0106 0.0060 'International Tables Vol C Tables 4.2.6.8 and 6.1.1.4'
Zn Zn 0.2839 1.4301 'International Tables Vol C Tables 4.2.6.8 and 6.1.1.4'

loop_
_geom_angle_atom_site_label_1
_geom_angle_atom_site_label_2
_geom_angle_atom_site_label_3
_geom_angle
_geom_angle_site_symmetry_1
_geom_angle_site_symmetry_3
O2 Zn1 O3 109.0(2) . 7_546
O2 Zn1 O4 117.5(2) . 6_556
O3 Zn1 O4 121.5(2) 7_546 6_556
O2 Zn1 O1 111.6(2) . 7_556
O3 Zn1 O1 97.6(2) 7_546 7_556
O4 Zn1 O1 96.4(2) 6_556 7_556
C6 C1 C2 121.2(6) . .
C6 C1 C7 118.1(6) . .
C2 C1 C7 120.6(6) . .
C3 C2 C1 118.2(6) . .
C3 C2 C8 116.2(6) . .
C1 C2 C8 125.6(6) . .
C2 C3 C4 120.3(7) . .
C2 C3 H3 119.9 . .
C4 C3 H3 119.9 . .
C3 C4 C5 122.4(6) . .
C3 C4 H4 118.8 . .
C5 C4 H4 118.8 . .
C6 C5 C4 117.5(6) . .
C6 C5 C9 121.8(6) . .
C4 C5 C9 120.8(6) . .
C5 C6 C1 120.4(6) . .
C5 C6 H6 119.8 . .
C1 C6 H6 119.8 . .
O2 C7 O1 124.5(6) . .
O2 C7 C1 116.6(6) . .
O1 C7 C1 118.7(6) . .
O3 C8 O4 124.5(6) . .
O3 C8 C2 113.9(6) . .
O4 C8 C2 121.4(6) . .
C10 C9 C10 108.6(8) 2_655 .
C10 C9 C5 115.0(4) 2_655 .
C10 C9 C5 103.4(4) . .
C10 C9 C5 103.4(4) 2_655 2_655
C10 C9 C5 115.0(4) . 2_655
C5 C9 C5 111.7(8) . 2_655
F1 C10 F2 111.7(6) . .
F1 C10 F3 103.8(6) . .
F2 C10 F3 107.0(6) . .
F1 C10 C9 109.6(6) . .
F2 C10 C9 109.9(6) . .
F3 C10 C9 114.8(5) . .
C7 O1 Zn1 126.2(5) . 7_556
C7 O2 Zn1 114.7(5) . .
C8 O3 Zn1 120.8(5) . 7_546
C8 O4 Zn1 134.0(4) . 6

loop_
_geom_bond_atom_site_label_1
_geom_bond_atom_site_label_2
_geom_bond_distance
_geom_bond_site_symmetry_2
Zn1 O2 1.897(5) .
Zn1 O3 1.946(5) 7_546
Zn1 O4 1.995(5) 6_556
Zn1 O1 2.054(5) 7_556
C1 C6 1.412(10) .
C1 C2 1.427(10) .
C1 C7 1.465(10) .
C2 C3 1.347(10) .
C2 C8 1.534(9) .
C3 C4 1.400(10) .
C3 H3 0.9300 .
C4 C5 1.419(10) .
C4 H4 0.9300 .
C5 C6 1.357(10) .
C5 C9 1.573(9) .
C6 H6 0.9300 .
C7 O2 1.241(9) .
C7 O1 1.280(8) .
C8 O3 1.277(9) .
C8 O4 1.309(9) .
C9 C10 1.568(9) 2_655
C9 C10 1.568(9) .
C9 C5 1.573(9) 2_655
C10 F1 1.321(9) .
C10 F2 1.360(9) .
C10 F3 1.362(9) .
O1 Zn1 2.054(5) 7_556
O3 Zn1 1.946(5) 7_546
O4 Zn1 1.995(5) 6

loop_
_geom_torsion_atom_site_label_1
_geom_torsion_atom_site_label_2
_geom_torsion_atom_site_label_3
_geom_torsion_atom_site_label_4
_geom_torsion
_geom_torsion_site_symmetry_1
_geom_torsion_site_symmetry_4
C6 C1 C2 C3 -1.9(10) . .
C7 C1 C2 C3 179.9(7) . .
C6 C1 C2 C8 179.4(6) . .
C7 C1 C2 C8 1.2(11) . .
C1 C2 C3 C4 1.2(11) . .
C8 C2 C3 C4 -179.9(6) . .
C2 C3 C4 C5 1.5(11) . .
C3 C4 C5 C6 -3.7(11) . .
C3 C4 C5 C9 178.2(6) . .
C4 C5 C6 C1 3.0(10) . .
C9 C5 C6 C1 -178.9(6) . .
C2 C1 C6 C5 -0.3(11) . .
C7 C1 C6 C5 178.0(6) . .
C6 C1 C7 O2 -154.1(7) . .
C2 C1 C7 O2 24.1(10) . .
C6 C1 C7 O1 21.2(10) . .
C2 C1 C7 O1 -160.5(6) . .
C3 C2 C8 O3 70.4(8) . .
C1 C2 C8 O3 -110.8(8) . .
C3 C2 C8 O4 -105.7(8) . .
C1 C2 C8 O4 73.1(9) . .
C6 C5 C9 C10 28.2(9) . 2_655
C4 C5 C9 C10 -153.8(7) . 2_655
C6 C5 C9 C10 -90.1(7) . .
C4 C5 C9 C10 87.9(8) . .
C6 C5 C9 C5 145.6(8) . 2_655
C4 C5 C9 C5 -36.3(5) . 2_655
C10 C9 C10 F1 167.8(7) 2_655 .
C5 C9 C10 F1 -69.6(6) . .
C5 C9 C10 F1 52.5(8) 2_655 .
C10 C9 C10 F2 44.7(4) 2_655 .
C5 C9 C10 F2 167.3(6) . .
C5 C9 C10 F2 -70.6(8) 2_655 .
C10 C9 C10 F3 -75.9(6) 2_655 .
C5 C9 C10 F3 46.7(8) . .
C5 C9 C10 F3 168.8(6) 2_655 .
O2 C7 O1 Zn1 -89.5(8) . 7_556
C1 C7 O1 Zn1 95.5(7) . 7_556
O1 C7 O2 Zn1 4.8(9) . .
C1 C7 O2 Zn1 179.8(5) . .
O3 Zn1 O2 C7 161.8(5) 7_546 .
O4 Zn1 O2 C7 -54.8(6) 6_556 .
O1 Zn1 O2 C7 55.2(6) 7_556 .
O4 C8 O3 Zn1 -3.6(9) . 7_546
C2 C8 O3 Zn1 -179.5(4) . 7_546
O3 C8 O4 Zn1 -153.6(5) . 6
C2 C8 O4 Zn1 22.0(10) . 6
